data_4024912
loop_
_publ_author_name
'Manoj K. Agrawal'
'Pushpito K. Ghosh'

_publ_section_title
;
Halonium Ion-Assisted Deiodination of Styrene-Based Vicinal Iodohydrins
Followed by Rearrangement through Phenyl Migration
;
_journal_name_full 'Journal of Organic Chemistry'
_journal_page_first 7947
_journal_page_last 7950
_journal_paper_doi 10.1021/jo9013707
_journal_volume 74
_journal_year 2009
_chemical_formula_sum 'C15 H14 N4 O4'
_chemical_formula_weight 314.30
_chemical_name_systematic
; 
 ? 
;
_space_group_IT_number 2
_symmetry_cell_setting triclinic
_symmetry_space_group_name_Hall '-P 1'
_symmetry_space_group_name_H-M 'P -1'
_atom_sites_solution_hydrogens geom
_atom_sites_solution_primary direct
_atom_sites_solution_secondary difmap
_audit_creation_method SHELXL-97
_cell_angle_alpha 99.212(10)
_cell_angle_beta 94.034(9)
_cell_angle_gamma 96.202(10)
_cell_formula_units_Z 2
_cell_length_a 7.703(4)
_cell_length_b 9.545(5)
_cell_length_c 10.342(5)
_cell_measurement_reflns_used 879
_cell_measurement_temperature 293(2)
_cell_measurement_theta_max 21.84
_cell_measurement_theta_min 2.67
_cell_volume 743.2(7)
_computing_cell_refinement 'BRUKER SMART'
_computing_data_collection 'BRUKER SMART'
_computing_data_reduction 'BRUKER SAINT'
_computing_molecular_graphics ORTEP
_computing_structure_refinement 'SHELXL-97 (Sheldrick, 1997)'
_computing_structure_solution 'SHELXS-97 (Sheldrick, 1990)'
_diffrn_ambient_temperature 293(2)
_diffrn_measured_fraction_theta_full 0.993
_diffrn_measured_fraction_theta_max 0.993
_diffrn_measurement_device_type 'BRUKER SMART APEX CCD DIFFRACTOMETER'
_diffrn_measurement_method 'OMEGA-PHI SCAN'
_diffrn_radiation_monochromator graphite
_diffrn_radiation_source 'fine-focus sealed tube'
_diffrn_radiation_type MoK\a
_diffrn_radiation_wavelength 0.71073
_diffrn_reflns_av_R_equivalents 0.0466
_diffrn_reflns_av_sigmaI/netI 0.0762
_diffrn_reflns_limit_h_max 8
_diffrn_reflns_limit_h_min -8
_diffrn_reflns_limit_k_max 10
_diffrn_reflns_limit_k_min -10
_diffrn_reflns_limit_l_max 11
_diffrn_reflns_limit_l_min -11
_diffrn_reflns_number 4647
_diffrn_reflns_theta_full 24.00
_diffrn_reflns_theta_max 24.00
_diffrn_reflns_theta_min 2.00
_exptl_absorpt_coefficient_mu 0.105
_exptl_absorpt_correction_T_max 0.9948
_exptl_absorpt_correction_T_min 0.9642
_exptl_absorpt_correction_type multi-scan
_exptl_absorpt_process_details 'BRUKER SADABS'
_exptl_crystal_colour Yellow
_exptl_crystal_density_diffrn 1.405
_exptl_crystal_density_method 'not measured'
_exptl_crystal_description PLATES
_exptl_crystal_F_000 328
_exptl_crystal_size_max 0.35
_exptl_crystal_size_mid 0.16
_exptl_crystal_size_min 0.05
_refine_diff_density_max 0.190
_refine_diff_density_min -0.220
_refine_diff_density_rms 0.045
_refine_ls_extinction_method none
_refine_ls_goodness_of_fit_ref 1.152
_refine_ls_hydrogen_treatment mixed
_refine_ls_matrix_type full
_refine_ls_number_parameters 213
_refine_ls_number_reflns 2316
_refine_ls_number_restraints 0
_refine_ls_restrained_S_all 1.152
_refine_ls_R_factor_all 0.1584
_refine_ls_R_factor_gt 0.1072
_refine_ls_shift/su_max 0.000
_refine_ls_shift/su_mean 0.000
_refine_ls_structure_factor_coef Fsqd
_refine_ls_weighting_details 'calc w=1/[\s^2^(Fo^2^)+(0.0622P)^2^+0.7206P] where P=(Fo^2^+2Fc^2^)/3'
_refine_ls_weighting_scheme calc
_refine_ls_wR_factor_gt 0.1866
_refine_ls_wR_factor_ref 0.2086
_reflns_number_gt 1560
_reflns_number_total 2316
_reflns_threshold_expression >2sigma(I)
_cod_data_source_file jo9013707_si_001_3.cif
_cod_data_source_block Table1;Entry10
_cod_depositor_comments
;
The following automatic conversions were performed:
'_symmetry_cell_setting' value 'Triclinic' changed to 'triclinic'
according to '/home/saulius/struct/CIF-dictionaries/cif_core.dic'
dictionary named 'cif_core.dic' version 2.4.1 from
2010-06-29.

'_exptl_absorpt_correction_type' value 'MULTI-SCAN' changed
to 'multi-scan' according to
'/home/saulius/struct/CIF-dictionaries/cif_core.dic' dictionary named
'cif_core.dic' version 2.4.1 from 2010-06-29.

Automatic conversion script
Id: cif_fix_enum 1527 2010-12-29 10:47:43Z saulius 
;
_cod_original_sg_symbol_H-M P-1
_cod_database_code 4024912

loop_
_symmetry_equiv_pos_as_xyz
'x, y, z'
'-x, -y, -z'

loop_
_atom_site_label
_atom_site_type_symbol
_atom_site_fract_x
_atom_site_fract_y
_atom_site_fract_z
_atom_site_U_iso_or_equiv
_atom_site_adp_type
_atom_site_occupancy
_atom_site_calc_flag
_atom_site_refinement_flags
_atom_site_disorder_assembly
_atom_site_disorder_group
N1 N 0.1169(5) 0.9381(4) 0.7412(4) 0.0474(11) Uani 1 d . . .
N2 N 0.1952(7) 1.0192(5) 0.8578(4) 0.0495(13) Uani 1 d . . .
C14 C 0.1732(6) 1.2071(5) 1.0451(5) 0.0462(13) Uani 1 d . . .
C9 C 0.1121(7) 1.1232(5) 0.9217(5) 0.0437(13) Uani 1 d . . .
O4 O 0.4329(5) 1.1092(5) 1.0596(4) 0.0907(16) Uani 1 d . . .
N4 N 0.3356(6) 1.1865(5) 1.1148(4) 0.0598(13) Uani 1 d . . .
O2 O -0.1154(6) 1.5085(5) 1.2183(5) 0.0892(15) Uani 1 d . . .
O3 O 0.3699(5) 1.2470(5) 1.2283(4) 0.0898(15) Uani 1 d . . .
C11 C -0.1403(8) 1.2548(6) 0.9254(5) 0.0642(16) Uani 1 d . . .
H11 H -0.2465 1.2713 0.8856 0.077 Uiso 1 calc R . .
C8 C 0.1968(7) 0.8370(5) 0.6916(5) 0.0462(13) Uani 1 d . . .
H8 H 0.3026 0.8229 0.7338 0.055 Uiso 1 calc R . .
N3 N -0.1741(8) 1.4423(5) 1.1125(5) 0.0637(13) Uani 1 d . . .
C13 C 0.0802(7) 1.3105(5) 1.1054(5) 0.0486(14) Uani 1 d . . .
H13 H 0.1237 1.3641 1.1866 0.058 Uiso 1 calc R . .
C12 C -0.0748(7) 1.3347(5) 1.0472(5) 0.0492(13) Uani 1 d . . .
C10 C -0.0491(7) 1.1525(6) 0.8644(5) 0.0559(15) Uani 1 d . . .
H10 H -0.0943 1.1005 0.7830 0.067 Uiso 1 calc R . .
C7 C 0.1256(7) 0.7380(5) 0.5658(5) 0.0511(14) Uani 1 d . . .
H7 H 0.1049 0.6416 0.5873 0.061 Uiso 1 calc R . .
C1 C 0.3329(7) 0.8556(5) 0.4267(5) 0.0502(14) Uani 1 d . . .
H1 H 0.2898 0.9414 0.4557 0.060 Uiso 1 calc R . .
C6 C 0.2671(6) 0.7351(5) 0.4692(4) 0.0410(12) Uani 1 d . . .
O1 O -0.3130(7) 1.4578(5) 1.0574(5) 0.1069(18) Uani 1 d . . .
C5 C 0.3319(7) 0.6087(6) 0.4245(6) 0.0619(16) Uani 1 d . . .
H5 H 0.2883 0.5250 0.4526 0.074 Uiso 1 calc R . .
C3 C 0.5256(7) 0.7266(7) 0.2956(6) 0.0666(17) Uani 1 d . . .
H3 H 0.6112 0.7239 0.2363 0.080 Uiso 1 calc R . .
C2 C 0.4622(8) 0.8535(6) 0.3413(5) 0.0639(16) Uani 1 d . . .
H2 H 0.5070 0.9376 0.3145 0.077 Uiso 1 calc R . .
C15 C -0.0467(7) 0.7723(6) 0.5090(5) 0.0682(18) Uani 1 d . . .
H15A H -0.1315 0.7681 0.5725 0.102 Uiso 1 calc R . .
H15B H -0.0869 0.7040 0.4311 0.102 Uiso 1 calc R . .
H15C H -0.0319 0.8666 0.4871 0.102 Uiso 1 calc R . .
C4 C 0.4611(8) 0.6055(7) 0.3384(6) 0.0708(18) Uani 1 d . . .
H4 H 0.5043 0.5197 0.3095 0.085 Uiso 1 calc R . .
H2C H 0.284(6) 1.005(5) 0.888(5) 0.033(16) Uiso 1 d . . .

loop_
_atom_site_aniso_label
_atom_site_aniso_U_11
_atom_site_aniso_U_22
_atom_site_aniso_U_33
_atom_site_aniso_U_23
_atom_site_aniso_U_13
_atom_site_aniso_U_12
N1 0.043(3) 0.061(3) 0.034(2) -0.005(2) 0.000(2) 0.006(2)
N2 0.047(3) 0.063(3) 0.035(3) -0.005(2) -0.001(2) 0.012(2)
C14 0.041(3) 0.055(3) 0.041(3) 0.003(2) 0.001(3) 0.008(2)
C9 0.045(3) 0.050(3) 0.037(3) 0.003(2) 0.011(3) 0.011(2)
O4 0.070(3) 0.107(3) 0.080(3) -0.046(3) -0.019(2) 0.053(3)
N4 0.059(3) 0.065(3) 0.047(3) -0.021(2) -0.005(3) 0.020(2)
O2 0.106(4) 0.088(3) 0.070(3) -0.015(3) 0.009(3) 0.039(3)
O3 0.082(3) 0.118(4) 0.055(3) -0.036(2) -0.024(2) 0.042(3)
C11 0.064(4) 0.076(4) 0.052(4) 0.001(3) 0.002(3) 0.025(3)
C8 0.045(3) 0.053(3) 0.038(3) 0.001(2) 0.006(3) 0.003(2)
N3 0.066(4) 0.068(3) 0.060(4) 0.004(3) 0.020(3) 0.025(3)
C13 0.054(4) 0.050(3) 0.042(3) 0.007(2) 0.006(3) 0.006(3)
C12 0.054(4) 0.055(3) 0.043(3) 0.008(3) 0.011(3) 0.020(3)
C10 0.053(4) 0.072(4) 0.042(4) 0.002(3) -0.002(3) 0.017(3)
C7 0.049(3) 0.048(3) 0.052(3) -0.003(2) 0.006(3) 0.004(2)
C1 0.056(4) 0.048(3) 0.044(3) -0.003(2) 0.002(3) 0.008(3)
C6 0.035(3) 0.048(3) 0.035(3) -0.002(2) -0.007(2) 0.004(2)
O1 0.077(3) 0.140(4) 0.100(4) -0.016(3) -0.004(3) 0.063(3)
C5 0.066(4) 0.053(3) 0.065(4) 0.005(3) 0.003(3) 0.012(3)
C3 0.046(4) 0.097(5) 0.053(4) -0.004(4) 0.006(3) 0.010(3)
C2 0.066(4) 0.074(4) 0.047(4) 0.004(3) 0.006(3) -0.006(3)
C15 0.050(4) 0.090(4) 0.057(4) -0.013(3) 0.000(3) 0.010(3)
C4 0.062(4) 0.086(5) 0.062(4) -0.011(3) 0.006(3) 0.032(3)

loop_
_atom_type_symbol
_atom_type_description
_atom_type_scat_dispersion_real
_atom_type_scat_dispersion_imag
_atom_type_scat_source
C C 0.0033 0.0016 'International Tables Vol C Tables 4.2.6.8 and 6.1.1.4'
H H 0.0000 0.0000 'International Tables Vol C Tables 4.2.6.8 and 6.1.1.4'
N N 0.0061 0.0033 'International Tables Vol C Tables 4.2.6.8 and 6.1.1.4'
O O 0.0106 0.0060 'International Tables Vol C Tables 4.2.6.8 and 6.1.1.4'

loop_
_geom_angle_atom_site_label_1
_geom_angle_atom_site_label_2
_geom_angle_atom_site_label_3
_geom_angle
_geom_angle_site_symmetry_1
_geom_angle_site_symmetry_3
_geom_angle_publ_flag
C8 N1 N2 116.0(5) . . ?
C9 N2 N1 119.6(5) . . ?
C9 N2 H2C 119(4) . . ?
N1 N2 H2C 121(4) . . ?
C13 C14 C9 121.7(5) . . ?
C13 C14 N4 116.9(5) . . ?
C9 C14 N4 121.4(4) . . ?
N2 C9 C14 124.9(5) . . ?
N2 C9 C10 119.1(5) . . ?
C14 C9 C10 115.9(5) . . ?
O4 N4 O3 121.9(5) . . ?
O4 N4 C14 119.5(4) . . ?
O3 N4 C14 118.6(4) . . ?
C10 C11 C12 120.2(6) . . ?
C10 C11 H11 119.9 . . ?
C12 C11 H11 119.9 . . ?
N1 C8 C7 121.9(5) . . ?
N1 C8 H8 119.1 . . ?
C7 C8 H8 119.1 . . ?
O2 N3 O1 124.0(5) . . ?
O2 N3 C12 118.4(6) . . ?
O1 N3 C12 117.5(5) . . ?
C12 C13 C14 120.4(5) . . ?
C12 C13 H13 119.8 . . ?
C14 C13 H13 119.8 . . ?
C13 C12 C11 119.9(5) . . ?
C13 C12 N3 120.2(5) . . ?
C11 C12 N3 119.9(6) . . ?
C11 C10 C9 121.8(5) . . ?
C11 C10 H10 119.1 . . ?
C9 C10 H10 119.1 . . ?
C15 C7 C8 113.4(4) . . ?
C15 C7 C6 113.3(4) . . ?
C8 C7 C6 108.8(4) . . ?
C15 C7 H7 107.0 . . ?
C8 C7 H7 107.0 . . ?
C6 C7 H7 107.0 . . ?
C6 C1 C2 121.3(5) . . ?
C6 C1 H1 119.3 . . ?
C2 C1 H1 119.3 . . ?
C1 C6 C5 118.6(5) . . ?
C1 C6 C7 121.3(4) . . ?
C5 C6 C7 120.1(5) . . ?
C6 C5 C4 120.5(5) . . ?
C6 C5 H5 119.8 . . ?
C4 C5 H5 119.8 . . ?
C4 C3 C2 119.0(6) . . ?
C4 C3 H3 120.5 . . ?
C2 C3 H3 120.5 . . ?
C1 C2 C3 120.0(6) . . ?
C1 C2 H2 120.0 . . ?
C3 C2 H2 120.0 . . ?
C7 C15 H15A 109.5 . . ?
C7 C15 H15B 109.5 . . ?
H15A C15 H15B 109.5 . . ?
C7 C15 H15C 109.5 . . ?
H15A C15 H15C 109.5 . . ?
H15B C15 H15C 109.5 . . ?
C3 C4 C5 120.6(6) . . ?
C3 C4 H4 119.7 . . ?
C5 C4 H4 119.7 . . ?

loop_
_geom_bond_atom_site_label_1
_geom_bond_atom_site_label_2
_geom_bond_distance
_geom_bond_site_symmetry_2
_geom_bond_publ_flag
N1 C8 1.260(6) . ?
N1 N2 1.384(6) . ?
N2 C9 1.349(6) . ?
N2 H2C 0.76(4) . ?
C14 C13 1.376(6) . ?
C14 C9 1.413(6) . ?
C14 N4 1.448(6) . ?
C9 C10 1.413(7) . ?
O4 N4 1.215(5) . ?
N4 O3 1.219(5) . ?
O2 N3 1.203(6) . ?
C11 C10 1.363(7) . ?
C11 C12 1.394(7) . ?
C11 H11 0.9300 . ?
C8 C7 1.510(6) . ?
C8 H8 0.9300 . ?
N3 O1 1.211(6) . ?
N3 C12 1.455(6) . ?
C13 C12 1.358(7) . ?
C13 H13 0.9300 . ?
C10 H10 0.9300 . ?
C7 C15 1.503(7) . ?
C7 C6 1.529(7) . ?
C7 H7 0.9800 . ?
C1 C6 1.357(6) . ?
C1 C2 1.376(7) . ?
C1 H1 0.9300 . ?
C6 C5 1.380(7) . ?
C5 C4 1.381(7) . ?
C5 H5 0.9300 . ?
C3 C4 1.360(8) . ?
C3 C2 1.381(8) . ?
C3 H3 0.9300 . ?
C2 H2 0.9300 . ?
C15 H15A 0.9600 . ?
C15 H15B 0.9600 . ?
C15 H15C 0.9600 . ?
C4 H4 0.9300 . ?

loop_
_cod_related_entry_id
_cod_related_entry_database
_cod_related_entry_code
1 ChemSpider 7844107
